data_7028336
loop_
_publ_author_name
'Gan, C. R. Raymond'
'Liu, Zhaolin'
'Bai, Shi-Qiang'
'Ong, Kian Soo'
'Hor, T. S. Andy'

_publ_section_title
;
 Carboxylate-rich hybrid ligands in Mn(II) complexes as precursors for
 water oxidation reactions.
;
_journal_issue 4
_journal_name_full 'Dalton transactions (Cambridge, England : 2003)'
_journal_page_first 1821
_journal_page_last 1828
_journal_paper_doi 10.1039/c3dt51666k
_journal_volume 43
_journal_year 2014
_chemical_formula_sum 'C6 H8 Mn O8'
_chemical_formula_weight 263.06
_chemical_name_systematic
;
?
;
_space_group_IT_number 19
_symmetry_cell_setting orthorhombic
_symmetry_space_group_name_Hall 'P 2ac 2ab'
_symmetry_space_group_name_H-M 'P 21 21 21'
_atom_sites_solution_hydrogens geom
_atom_sites_solution_primary direct
_atom_sites_solution_secondary difmap
_audit_creation_method SHELXL-97
_cell_angle_alpha 90.00
_cell_angle_beta 90.00
_cell_angle_gamma 90.00
_cell_formula_units_Z 4
_cell_length_a 6.0017(7)
_cell_length_b 10.4430(12)
_cell_length_c 13.5101(15)
_cell_measurement_reflns_used 3015
_cell_measurement_temperature 100(2)
_cell_measurement_theta_max 28.19
_cell_measurement_theta_min 2.47
_cell_volume 846.76(17)
_computing_cell_refinement 'Bruker SAINT'
_computing_data_collection 'Bruker APEX2'
_computing_data_reduction 'Bruker SAINT'
_computing_molecular_graphics 'Bruker SHELXTL'
_computing_publication_material 'Bruker SHELXTL'
_computing_structure_refinement 'SHELXL-97 (Sheldrick, 2008)'
_computing_structure_solution 'SHELXS-97 (Sheldrick, 2008)'
_diffrn_ambient_temperature 100(2)
_diffrn_measured_fraction_theta_full 0.999
_diffrn_measured_fraction_theta_max 0.999
_diffrn_measurement_device_type 'Bruker APEX-II CCD'
_diffrn_measurement_method '\f and \w scans'
_diffrn_radiation_monochromator graphite
_diffrn_radiation_source 'fine-focus sealed tube'
_diffrn_radiation_type MoK\a
_diffrn_radiation_wavelength 0.71073
_diffrn_reflns_av_R_equivalents 0.0275
_diffrn_reflns_av_sigmaI/netI 0.0354
_diffrn_reflns_limit_h_max 7
_diffrn_reflns_limit_h_min -7
_diffrn_reflns_limit_k_max 9
_diffrn_reflns_limit_k_min -13
_diffrn_reflns_limit_l_max 16
_diffrn_reflns_limit_l_min -17
_diffrn_reflns_number 6007
_diffrn_reflns_theta_full 27.49
_diffrn_reflns_theta_max 27.49
_diffrn_reflns_theta_min 2.47
_exptl_absorpt_coefficient_mu 1.584
_exptl_absorpt_correction_T_max 0.8576
_exptl_absorpt_correction_T_min 0.7023
_exptl_absorpt_correction_type multi-scan
_exptl_absorpt_process_details 'Sadabs, (Sheldrick 2008)'
_exptl_crystal_colour Colourless
_exptl_crystal_density_diffrn 2.064
_exptl_crystal_density_meas ?
_exptl_crystal_density_method 'not measured'
_exptl_crystal_description Block
_exptl_crystal_F_000 532
_exptl_crystal_size_max 0.24
_exptl_crystal_size_mid 0.20
_exptl_crystal_size_min 0.10
_refine_diff_density_max 0.292
_refine_diff_density_min -0.221
_refine_diff_density_rms 0.065
_refine_ls_abs_structure_details 'Flack H D (1983), Acta Cryst. A39, 876-881'
_refine_ls_abs_structure_Flack 0.028(16)
_refine_ls_extinction_method none
_refine_ls_goodness_of_fit_ref 1.057
_refine_ls_hydrogen_treatment mixed
_refine_ls_matrix_type full
_refine_ls_number_parameters 146
_refine_ls_number_reflns 1938
_refine_ls_number_restraints 3
_refine_ls_restrained_S_all 1.056
_refine_ls_R_factor_all 0.0241
_refine_ls_R_factor_gt 0.0232
_refine_ls_shift/su_max 0.001
_refine_ls_shift/su_mean 0.000
_refine_ls_structure_factor_coef Fsqd
_refine_ls_weighting_details 'calc w=1/[\s^2^(Fo^2^)+(0.0297P)^2^+0.0000P] where P=(Fo^2^+2Fc^2^)/3'
_refine_ls_weighting_scheme calc
_refine_ls_wR_factor_gt 0.0571
_refine_ls_wR_factor_ref 0.0575
_reflns_number_gt 1875
_reflns_number_total 1938
_reflns_threshold_expression >2sigma(I)
_cod_data_source_file c3dt51666k.txt
_cod_data_source_block 4
_cod_depositor_comments
;
The following automatic conversions were performed:

'_symmetry_cell_setting' value 'Orthorhombic' changed to
'orthorhombic' according to
/usr/data/users/saulius/automatic-downloads/current/RSC/lib/dictionaries/cif_core.dic
dictionary named 'cif_core.dic' version 2.4.2 from
2011-04-26.

'_exptl_absorpt_correction_type' value 'Multi-scan'
changed to 'multi-scan' according to
/usr/data/users/saulius/automatic-downloads/current/RSC/lib/dictionaries/cif_core.dic
dictionary named 'cif_core.dic' version 2.4.2 from 2011-04-26.

Automatic conversion script
Id: cif_fix_values 2281 2013-09-26 08:29:07Z andrius 

The following automatic conversions were performed:

'_exptl_crystal_density_meas' value 'Not Measured' was changed to '?'
- the value is perceived as not measured.

Automatic conversion script
Id: cif_fix_values 3008 2015-01-20 13:52:24Z robertas 
;
_cod_original_sg_symbol_H-M P2(1)2(1)2(1)
_cod_database_code 7028336

loop_
_symmetry_equiv_pos_as_xyz
'x, y, z'
'x+1/2, -y+1/2, -z'
'-x, y+1/2, -z+1/2'
'-x+1/2, -y, z+1/2'

loop_
_atom_site_label
_atom_site_type_symbol
_atom_site_fract_x
_atom_site_fract_y
_atom_site_fract_z
_atom_site_U_iso_or_equiv
_atom_site_adp_type
_atom_site_occupancy
_atom_site_symmetry_multiplicity
_atom_site_calc_flag
_atom_site_refinement_flags
Mn1 Mn -0.09213(5) 0.83176(3) 0.55127(2) 0.00939(9) Uani 1 1 d .
O1 O 0.0404(2) 0.99899(14) 0.62028(10) 0.0113(3) Uani 1 1 d D
H1O H -0.011(4) 1.0682(15) 0.6424(16) 0.014 Uiso 1 1 d D
O2 O 0.0364(2) 0.73475(14) 0.68388(10) 0.0117(3) Uani 1 1 d .
O3 O 0.1157(3) 0.72499(14) 0.84386(10) 0.0132(3) Uani 1 1 d .
O4 O 0.2807(2) 0.83617(15) 0.52067(10) 0.0108(3) Uani 1 1 d .
O5 O 0.5855(3) 0.87002(14) 0.61196(10) 0.0135(3) Uani 1 1 d .
O6 O 0.3995(3) 1.12841(14) 0.50275(11) 0.0195(3) Uani 1 1 d .
H6 H 0.3809 1.1792 0.4552 0.029 Uiso 1 1 calc R
O7 O 0.3657(3) 1.30598(14) 0.59205(12) 0.0182(4) Uani 1 1 d .
O8 O -0.1687(3) 0.93376(15) 0.41632(11) 0.0166(3) Uani 1 1 d D
H8A H -0.268(3) 0.902(2) 0.3793(16) 0.020 Uiso 1 1 d D
H8B H -0.174(4) 1.0144(10) 0.416(2) 0.020 Uiso 1 1 d D
C1 C 0.1184(3) 0.78225(19) 0.76202(14) 0.0109(4) Uani 1 1 d .
C2 C 0.2327(4) 0.9119(2) 0.76181(14) 0.0120(4) Uani 1 1 d .
H2A H 0.3835 0.9012 0.7903 0.014 Uiso 1 1 calc R
H2B H 0.1486 0.9696 0.8064 0.014 Uiso 1 1 calc R
C3 C 0.2562(3) 0.97834(19) 0.66149(15) 0.0099(4) Uani 1 1 d .
C4 C 0.3861(3) 0.88937(18) 0.59124(14) 0.0096(4) Uani 1 1 d .
C5 C 0.3802(3) 1.10503(19) 0.67602(14) 0.0110(4) Uani 1 1 d .
H5A H 0.3111 1.1518 0.7319 0.013 Uiso 1 1 calc R
H5B H 0.5364 1.0861 0.6945 0.013 Uiso 1 1 calc R
C6 C 0.3804(3) 1.1908(2) 0.58631(15) 0.0124(4) Uani 1 1 d .

loop_
_atom_site_aniso_label
_atom_site_aniso_U_11
_atom_site_aniso_U_22
_atom_site_aniso_U_33
_atom_site_aniso_U_23
_atom_site_aniso_U_13
_atom_site_aniso_U_12
Mn1 0.00827(14) 0.00951(14) 0.01039(13) -0.00152(13) -0.00083(12) -0.00004(14)
O1 0.0091(7) 0.0097(7) 0.0151(7) -0.0043(6) -0.0023(5) 0.0017(6)
O2 0.0126(7) 0.0114(7) 0.0112(7) -0.0011(6) -0.0003(5) -0.0009(6)
O3 0.0179(7) 0.0119(7) 0.0099(6) 0.0020(6) -0.0004(6) -0.0032(7)
O4 0.0116(7) 0.0091(7) 0.0118(6) -0.0021(6) 0.0007(5) -0.0002(6)
O5 0.0091(6) 0.0165(7) 0.0150(7) -0.0024(6) 0.0005(6) 0.0013(6)
O6 0.0338(9) 0.0137(7) 0.0109(7) 0.0023(6) 0.0011(8) -0.0030(8)
O7 0.0235(9) 0.0101(7) 0.0209(7) 0.0018(6) -0.0023(6) 0.0007(6)
O8 0.0220(8) 0.0101(7) 0.0176(7) 0.0008(7) -0.0045(6) -0.0021(7)
C1 0.0092(9) 0.0102(9) 0.0134(9) -0.0011(8) 0.0030(8) 0.0020(8)
C2 0.0148(10) 0.0123(10) 0.0089(8) -0.0013(8) 0.0019(8) -0.0016(8)
C3 0.0099(9) 0.0092(10) 0.0105(8) -0.0007(8) -0.0005(7) -0.0004(8)
C4 0.0108(9) 0.0064(8) 0.0117(9) 0.0018(7) 0.0013(9) -0.0016(8)
C5 0.0122(10) 0.0102(9) 0.0107(9) -0.0003(8) -0.0008(8) -0.0021(8)
C6 0.0078(9) 0.0136(10) 0.0158(9) 0.0008(8) -0.0025(8) -0.0028(8)

loop_
_atom_type_symbol
_atom_type_description
_atom_type_scat_dispersion_real
_atom_type_scat_dispersion_imag
_atom_type_scat_source
C C 0.0033 0.0016 'International Tables Vol C Tables 4.2.6.8 and 6.1.1.4'
H H 0.0000 0.0000 'International Tables Vol C Tables 4.2.6.8 and 6.1.1.4'
O O 0.0106 0.0060 'International Tables Vol C Tables 4.2.6.8 and 6.1.1.4'
Mn Mn 0.3368 0.7283 'International Tables Vol C Tables 4.2.6.8 and 6.1.1.4'

loop_
_geom_angle_atom_site_label_1
_geom_angle_atom_site_label_2
_geom_angle_atom_site_label_3
_geom_angle
_geom_angle_site_symmetry_1
_geom_angle_site_symmetry_3
O1 Mn1 O5 90.96(5) . 1_455
O1 Mn1 O4 178.66(6) . 2_466
O5 Mn1 O4 90.25(6) 1_455 2_466
O1 Mn1 O8 92.55(6) . .
O5 Mn1 O8 92.23(6) 1_455 .
O4 Mn1 O8 86.85(6) 2_466 .
O1 Mn1 O2 83.70(5) . .
O5 Mn1 O2 95.23(5) 1_455 .
O4 Mn1 O2 96.74(5) 2_466 .
O8 Mn1 O2 171.70(6) . .
O1 Mn1 O4 72.32(6) . .
O5 Mn1 O4 162.78(5) 1_455 .
O4 Mn1 O4 106.50(4) 2_466 .
O8 Mn1 O4 92.63(6) . .
O2 Mn1 O4 79.19(5) . .
C3 O1 Mn1 112.67(12) . .
C1 O2 Mn1 129.46(13) . .
C4 O4 Mn1 121.29(13) . 2_566
C4 O4 Mn1 111.22(13) . .
Mn1 O4 Mn1 114.56(7) 2_566 .
C4 O5 Mn1 144.41(13) . 1_655
O3 C1 O2 122.81(19) . .
O3 C1 C2 115.60(18) . .
O2 C1 C2 121.58(18) . .
C1 C2 C3 116.62(17) . .
O1 C3 C2 109.30(17) . .
O1 C3 C5 111.15(16) . .
C2 C3 C5 108.87(16) . .
O1 C3 C4 108.08(15) . .
C2 C3 C4 108.63(16) . .
C5 C3 C4 110.76(17) . .
O5 C4 O4 125.15(18) . .
O5 C4 C3 116.47(17) . .
O4 C4 C3 118.26(18) . .
C6 C5 C3 114.28(16) . .
O7 C6 O6 123.9(2) . .
O7 C6 C5 122.69(19) . .
O6 C6 C5 113.43(17) . .

loop_
_geom_bond_atom_site_label_1
_geom_bond_atom_site_label_2
_geom_bond_distance
_geom_bond_site_symmetry_2
Mn1 O1 2.1334(15) .
Mn1 O5 2.1392(16) 1_455
Mn1 O4 2.1454(15) 2_466
Mn1 O8 2.1610(16) .
Mn1 O2 2.1980(14) .
Mn1 O4 2.2757(15) .
O1 C3 1.426(3) .
O2 C1 1.266(2) .
O3 C1 1.257(2) .
O4 C4 1.272(2) .
O4 Mn1 2.1455(15) 2_566
O5 C4 1.245(3) .
O5 Mn1 2.1392(16) 1_655
O6 C6 1.309(3) .
O7 C6 1.208(3) .
C1 C2 1.518(3) .
C2 C3 1.529(3) .
C3 C5 1.530(3) .
C3 C4 1.540(3) .
C5 C6 1.507(3) .

loop_
_geom_hbond_atom_site_label_D
_geom_hbond_atom_site_label_H
_geom_hbond_atom_site_label_A
_geom_hbond_distance_DH
_geom_hbond_distance_HA
_geom_hbond_distance_DA
_geom_hbond_angle_DHA
_geom_hbond_site_symmetry_A
O8 H8B O7 0.842(10) 1.895(11) 2.728(2) 170(3) 2_476
O8 H8A O2 0.843(10) 2.040(14) 2.839(2) 158(2) 2_466
O6 H6 O3 0.84 1.81 2.638(2) 169.8 4_574
O1 H1O O3 0.841(10) 1.763(12) 2.585(2) 165(2) 3_556
